data_7058711
loop_
_publ_author_name
'He, Jiangrong'
'Wang, Jun'
'Xu, Qiuxia'
'Wu, Xiren'
'Dutta, Archisman'
'Kumar, Abhinav'
'Muddassir, Mohd.'
'Alowais, Ahmad'
'Abduh, Naaser A. Y.'

_publ_section_title
;
 Syntheses and crystal structures of new dinuclear lanthanide complexes
 based on 3-(4-hydroxyphenyl)propanoic acid: Hirshfeld surface analyses
 and photoluminescence sensing
;
_journal_issue 34
_journal_name_full 'New Journal of Chemistry'
_journal_page_first 13499
_journal_paper_doi 10.1039/C9NJ02213A
_journal_volume 43
_journal_year 2019
_chemical_formula_moiety 'C74 H70 N4 O18 Pr2, 4(H2 O), 2(C10 H8 N2)'
_chemical_formula_sum 'C94 H94 N8 O22 Pr2'
_chemical_formula_weight 1969.59
_space_group_crystal_system monoclinic
_space_group_IT_number 14
_space_group_name_Hall '-P 2ybc'
_space_group_name_H-M_alt 'P 1 21/c 1'
_symmetry_space_group_name_Hall '-P 2ybc'
_symmetry_space_group_name_H-M 'P 1 21/c 1'
_atom_sites_solution_hydrogens mixed
_audit_creation_date 2019-07-24
_audit_creation_method
;
Olex2 1.2
(compiled 2018.05.29 svn.r3508 for OlexSys, GUI svn.r5506)
;
_audit_update_record
;
2019-07-25 deposited with the CCDC.    2019-08-01 downloaded from the CCDC.
;
_cell_angle_alpha 90
_cell_angle_beta 92.2910(8)
_cell_angle_gamma 90
_cell_formula_units_Z 2
_cell_length_a 17.2971(9)
_cell_length_b 12.3645(6)
_cell_length_c 20.2045(10)
_cell_measurement_reflns_used 7287
_cell_measurement_temperature 293(2)
_cell_measurement_theta_max 27.0404
_cell_measurement_theta_min 2.2530
_cell_volume 4317.7(4)
_computing_cell_refinement APEX
_computing_data_collection APEX
_computing_data_reduction APEX
_computing_molecular_graphics 'Olex2 (Dolomanov et al., 2009)'
_computing_publication_material 'Olex2 (Dolomanov et al., 2009)'
_computing_structure_refinement 'ShelXL (Sheldrick, 2015)'
_computing_structure_solution 'SHELXS-2014/7 (Sheldrick, 2014)'
_diffrn_ambient_temperature 293(2)
_diffrn_measured_fraction_theta_full 0.999
_diffrn_measured_fraction_theta_max 0.975
_diffrn_measurement_device_type Bruker
_diffrn_radiation_type MoK\a
_diffrn_radiation_wavelength 0.71073
_diffrn_reflns_av_R_equivalents 0.0384
_diffrn_reflns_av_unetI/netI 0.0497
_diffrn_reflns_Laue_measured_fraction_full 0.999
_diffrn_reflns_Laue_measured_fraction_max 0.975
_diffrn_reflns_limit_h_max 23
_diffrn_reflns_limit_h_min -21
_diffrn_reflns_limit_k_max 16
_diffrn_reflns_limit_k_min -16
_diffrn_reflns_limit_l_max 16
_diffrn_reflns_limit_l_min -27
_diffrn_reflns_number 27593
_diffrn_reflns_point_group_measured_fraction_full 0.999
_diffrn_reflns_point_group_measured_fraction_max 0.975
_diffrn_reflns_theta_full 25.242
_diffrn_reflns_theta_max 28.637
_diffrn_reflns_theta_min 1.931
_exptl_absorpt_coefficient_mu 1.196
_exptl_absorpt_correction_T_max 0.7457
_exptl_absorpt_correction_T_min 0.6092
_exptl_absorpt_correction_type multi-scan
_exptl_absorpt_process_details 'SADABS 2014/5'
_exptl_crystal_colour colorless
_exptl_crystal_density_diffrn 1.515
_exptl_crystal_description prism
_exptl_crystal_F_000 2016
_exptl_crystal_size_max 0.26
_exptl_crystal_size_mid 0.21
_exptl_crystal_size_min 0.15
_refine_diff_density_max 0.735
_refine_diff_density_min -0.678
_refine_diff_density_rms 0.078
_refine_ls_extinction_method none
_refine_ls_goodness_of_fit_ref 1.013
_refine_ls_hydrogen_treatment constr
_refine_ls_matrix_type full
_refine_ls_number_parameters 574
_refine_ls_number_reflns 10807
_refine_ls_number_restraints 0
_refine_ls_restrained_S_all 1.013
_refine_ls_R_factor_all 0.0508
_refine_ls_R_factor_gt 0.0325
_refine_ls_shift/su_max 0.001
_refine_ls_shift/su_mean 0.000
_refine_ls_structure_factor_coef Fsqd
_refine_ls_weighting_details 'w=1/[\s^2^(Fo^2^)+(0.0281P)^2^+0.5861P] where P=(Fo^2^+2Fc^2^)/3'
_refine_ls_weighting_scheme calc
_refine_ls_wR_factor_gt 0.0678
_refine_ls_wR_factor_ref 0.0749
_reflns_Friedel_coverage 0.000
_reflns_number_gt 8222
_reflns_number_total 10807
_reflns_threshold_expression 'I > 2\s(I)'
_cod_data_source_file c9nj02213a2.cif
_cod_data_source_block pr
_cod_depositor_comments 'Adding full bibliography for 7058704--7058713.cif.'
_cod_database_code 7058711
_shelx_shelxl_version_number 2016/4
_shelx_space_group_comment
;
The symmetry employed for this shelxl refinement is uniquely defined
by the following loop, which should always be used as a source of
symmetry information in preference to the above space-group names.
They are only intended as comments.
;
_shelx_estimated_absorpt_t_max 0.841
_shelx_estimated_absorpt_t_min 0.746
_olex2_refinement_description
;
1. Fixed Uiso
 At 1.2 times of:
  All C(H) groups, {H1WA,H1WB} of O1W, All C(H,H) groups
 At 1.5 times of:
  All O(H) groups, {H2WA,H2WB} of O2W
2.a Riding coordinates:
 O1W(H1WA,H1WB)
2.b Free rotating group:
 O2W(H2WA,H2WB)
2.c Secondary CH2 refined with riding coordinates:
 C2(H2A,H2B), C3(H3A,H3B), C11(H11A,H11B), C12(H12A,H12B), C20(H20A,H20B),
 C21(H21A,H21B)
2.d Aromatic/amide H refined with riding coordinates:
 C38(H38), C39(H39), C40(H40), C41(H41), C44(H44), C45(H45), C46(H46),
 C47(H47), C5(H5), C6(H6A), C8(H8), C9(H9A), C14(H14), C15(H15), C17(H17),
 C18(H18), C23(H23), C24(H24), C26(H26), C27(H27), C28(H28), C29(H29), C30(H30),
  C31(H31), C34(H34), C35(H35), C36(H36), C37(H37)
2.e Idealised tetrahedral OH refined as rotating group:
 O3(H3), O6(H6), O9(H9)
;
_olex2_submission_special_instructions 'No special instructions were received'

loop_
_space_group_symop_operation_xyz
'x, y, z'
'-x, y+1/2, -z+1/2'
'-x, -y, -z'
'x, -y-1/2, z-1/2'

loop_
_atom_site_label
_atom_site_type_symbol
_atom_site_fract_x
_atom_site_fract_y
_atom_site_fract_z
_atom_site_U_iso_or_equiv
_atom_site_adp_type
_atom_site_occupancy
_atom_site_site_symmetry_order
_atom_site_calc_flag
_atom_site_refinement_flags_posn
Pr1 Pr 0.45587(2) 0.36585(2) 0.53880(2) 0.02731(5) Uani 1 1 d .
O1 O 0.52780(12) 0.26731(16) 0.45120(10) 0.0557(6) Uani 1 1 d .
O2 O 0.53656(9) 0.44094(14) 0.44343(8) 0.0347(4) Uani 1 1 d .
O3 O 0.91736(16) 0.3561(2) 0.20577(14) 0.0864(9) Uani 1 1 d .
H3 H 0.901457 0.334084 0.168325 0.130 Uiso 1 1 calc GR
O4 O 0.58526(9) 0.39728(15) 0.57832(9) 0.0392(4) Uani 1 1 d .
O5 O 0.63149(9) 0.55112(15) 0.54077(9) 0.0398(4) Uani 1 1 d .
O6 O 1.07398(11) 0.3495(2) 0.66572(11) 0.0586(6) Uani 1 1 d .
H6 H 1.105477 0.354402 0.635278 0.088 Uiso 1 1 calc GR
O7 O 0.43949(10) 0.38277(15) 0.66232(9) 0.0416(5) Uani 1 1 d .
O8 O 0.33412(10) 0.35786(16) 0.60270(9) 0.0433(5) Uani 1 1 d .
O9 O 0.43368(13) -0.11427(17) 0.74972(11) 0.0583(6) Uani 1 1 d .
H9 H 0.474429 -0.107714 0.773419 0.087 Uiso 1 1 calc GR
O1W O 0.85730(18) 0.3020(2) 0.08110(14) 0.1002(10) Uani 1 1 d .
H1WA H 0.866927 0.349653 0.052723 0.120 Uiso 1 1 d R
H1WB H 0.875867 0.241533 0.070123 0.120 Uiso 1 1 d R
O2W O 1.17567(12) 0.3503(2) 0.56829(13) 0.0661(7) Uani 1 1 d .
H2WA H 1.165544 0.292347 0.547027 0.099 Uiso 1 1 d G
H2WB H 1.224238 0.347940 0.576361 0.099 Uiso 1 1 d G
N1 N 0.48903(13) 0.17654(18) 0.59068(11) 0.0400(5) Uani 1 1 d .
N2 N 0.37656(12) 0.19458(18) 0.49723(11) 0.0385(5) Uani 1 1 d .
N3 N 0.88204(16) 0.4471(3) -0.01922(15) 0.0658(8) Uani 1 1 d .
C38 C 0.8710(2) 0.3928(4) -0.0752(2) 0.0757(11) Uani 1 1 d .
H38 H 0.856190 0.320713 -0.072488 0.091 Uiso 1 1 calc R
C39 C 0.8800(2) 0.4351(4) -0.1356(2) 0.0830(13) Uani 1 1 d .
H39 H 0.869647 0.393993 -0.173482 0.100 Uiso 1 1 calc R
C40 C 0.9044(2) 0.5391(4) -0.1402(2) 0.0815(13) Uani 1 1 d .
H40 H 0.912726 0.570072 -0.181303 0.098 Uiso 1 1 calc R
C41 C 0.9164(2) 0.5975(3) -0.08307(19) 0.0686(10) Uani 1 1 d .
H41 H 0.933296 0.668874 -0.084621 0.082 Uiso 1 1 calc R
C42 C 0.90324(17) 0.5492(3) -0.02383(17) 0.0536(8) Uani 1 1 d .
C44 C 0.91475(18) 0.5605(3) 0.09918(18) 0.0605(9) Uani 1 1 d .
H44 H 0.911682 0.485502 0.101506 0.073 Uiso 1 1 calc R
C43 C 0.91309(17) 0.6092(3) 0.03927(17) 0.0536(8) Uani 1 1 d .
N4 N 0.9173(2) 0.7154(3) 0.03390(17) 0.0878(10) Uani 1 1 d .
C45 C 0.9258(3) 0.7699(4) 0.0904(3) 0.1025(15) Uani 1 1 d .
H45 H 0.930369 0.844619 0.087330 0.123 Uiso 1 1 calc R
C46 C 0.9284(2) 0.7267(4) 0.1517(2) 0.0829(12) Uani 1 1 d .
H46 H 0.935103 0.769778 0.189197 0.099 Uiso 1 1 calc R
C47 C 0.9209(2) 0.6193(3) 0.1564(2) 0.0700(11) Uani 1 1 d .
H47 H 0.919806 0.585600 0.197454 0.084 Uiso 1 1 calc R
C1 C 0.55344(16) 0.3481(2) 0.42384(14) 0.0386(6) Uani 1 1 d .
C2 C 0.60684(17) 0.3367(3) 0.36852(15) 0.0487(8) Uani 1 1 d .
H2A H 0.593036 0.272824 0.342804 0.058 Uiso 1 1 calc R
H2B H 0.601664 0.399093 0.339579 0.058 Uiso 1 1 calc R
C3 C 0.68758(18) 0.3276(3) 0.39375(17) 0.0705(11) Uani 1 1 d .
H3A H 0.693422 0.259841 0.417627 0.085 Uiso 1 1 calc R
H3B H 0.697872 0.385638 0.425174 0.085 Uiso 1 1 calc R
C4 C 0.74748(18) 0.3319(3) 0.34178(16) 0.0517(8) Uani 1 1 d .
C5 C 0.8171(2) 0.3798(3) 0.35619(18) 0.0620(9) Uani 1 1 d .
H5 H 0.826630 0.409151 0.398119 0.074 Uiso 1 1 calc R
C6 C 0.8731(2) 0.3859(3) 0.31098(19) 0.0659(10) Uani 1 1 d .
H6A H 0.920560 0.417288 0.322547 0.079 Uiso 1 1 calc R
C7 C 0.8597(2) 0.3466(3) 0.24944(18) 0.0596(9) Uani 1 1 d .
C8 C 0.79051(19) 0.2986(3) 0.23299(16) 0.0578(9) Uani 1 1 d .
H8 H 0.781102 0.271045 0.190589 0.069 Uiso 1 1 calc R
C9 C 0.73469(18) 0.2910(3) 0.27953(16) 0.0561(8) Uani 1 1 d .
H9A H 0.687742 0.257727 0.268424 0.067 Uiso 1 1 calc R
C10 C 0.63869(14) 0.4628(2) 0.56978(13) 0.0339(6) Uani 1 1 d .
C11 C 0.71724(14) 0.4303(2) 0.59634(15) 0.0464(7) Uani 1 1 d .
H11A H 0.714199 0.416934 0.643468 0.056 Uiso 1 1 calc R
H11B H 0.731076 0.362571 0.575688 0.056 Uiso 1 1 calc R
C12 C 0.77988(15) 0.5085(3) 0.58650(18) 0.0579(9) Uani 1 1 d .
H12A H 0.770086 0.573077 0.612132 0.069 Uiso 1 1 calc R
H12B H 0.779300 0.529098 0.540158 0.069 Uiso 1 1 calc R
C13 C 0.85858(14) 0.4659(2) 0.60625(16) 0.0453(7) Uani 1 1 d .
C14 C 0.91242(16) 0.4444(3) 0.56101(16) 0.0519(8) Uani 1 1 d .
H14 H 0.899860 0.456343 0.516416 0.062 Uiso 1 1 calc R
C15 C 0.98516(16) 0.4056(3) 0.57873(15) 0.0485(7) Uani 1 1 d .
H15 H 1.020782 0.391416 0.546558 0.058 Uiso 1 1 calc R
C16 C 1.00408(14) 0.3882(2) 0.64401(15) 0.0428(7) Uani 1 1 d .
C17 C 0.95085(16) 0.4089(3) 0.68976(15) 0.0553(8) Uani 1 1 d .
H17 H 0.963134 0.396792 0.734368 0.066 Uiso 1 1 calc R
C18 C 0.87918(16) 0.4477(3) 0.67091(16) 0.0530(8) Uani 1 1 d .
H18 H 0.843667 0.461851 0.703173 0.064 Uiso 1 1 calc R
C19 C 0.36767(15) 0.3719(2) 0.65814(13) 0.0354(6) Uani 1 1 d .
C20 C 0.32114(17) 0.3780(2) 0.71836(14) 0.0458(7) Uani 1 1 d .
H20A H 0.288073 0.441287 0.715176 0.055 Uiso 1 1 calc R
H20B H 0.355874 0.387072 0.756846 0.055 Uiso 1 1 calc R
C21 C 0.27142(16) 0.2792(3) 0.72836(15) 0.0497(8) Uani 1 1 d .
H21A H 0.242326 0.289512 0.767929 0.060 Uiso 1 1 calc R
H21B H 0.234515 0.272984 0.691128 0.060 Uiso 1 1 calc R
C22 C 0.31560(15) 0.1759(3) 0.73493(13) 0.0415(7) Uani 1 1 d .
C23 C 0.37440(18) 0.1610(3) 0.78162(15) 0.0524(8) Uani 1 1 d .
H23 H 0.387514 0.217570 0.810272 0.063 Uiso 1 1 calc R
C24 C 0.41438(17) 0.0659(3) 0.78746(15) 0.0495(8) Uani 1 1 d .
H24 H 0.454201 0.058950 0.819481 0.059 Uiso 1 1 calc R
C25 C 0.39615(17) -0.0187(3) 0.74659(14) 0.0455(7) Uani 1 1 d .
C26 C 0.33721(19) -0.0057(3) 0.69968(16) 0.0593(9) Uani 1 1 d .
H26 H 0.323682 -0.062566 0.671380 0.071 Uiso 1 1 calc R
C27 C 0.29849(17) 0.0899(3) 0.69443(16) 0.0562(8) Uani 1 1 d .
H27 H 0.258992 0.097055 0.662123 0.067 Uiso 1 1 calc R
C28 C 0.54669(18) 0.1694(2) 0.63581(15) 0.0498(8) Uani 1 1 d .
H28 H 0.570111 0.232930 0.650896 0.060 Uiso 1 1 calc R
C29 C 0.57332(19) 0.0738(3) 0.66114(16) 0.0555(8) Uani 1 1 d .
H29 H 0.613256 0.072053 0.693335 0.067 Uiso 1 1 calc R
C30 C 0.5401(2) -0.0187(3) 0.63815(16) 0.0589(9) Uani 1 1 d .
H30 H 0.557723 -0.085371 0.653724 0.071 Uiso 1 1 calc R
C31 C 0.48068(19) -0.0133(2) 0.59218(15) 0.0505(8) Uani 1 1 d .
H31 H 0.457301 -0.076428 0.576290 0.061 Uiso 1 1 calc R
C32 C 0.45557(15) 0.0844(2) 0.56952(13) 0.0369(6) Uani 1 1 d .
C33 C 0.39119(15) 0.0960(2) 0.52078(14) 0.0393(6) Uani 1 1 d .
C34 C 0.34744(19) 0.0087(3) 0.49900(17) 0.0579(9) Uani 1 1 d .
H34 H 0.357058 -0.059831 0.516488 0.069 Uiso 1 1 calc R
C35 C 0.2902(2) 0.0235(3) 0.45183(18) 0.0676(10) Uani 1 1 d .
H35 H 0.260407 -0.034802 0.436830 0.081 Uiso 1 1 calc R
C36 C 0.27685(18) 0.1232(3) 0.42690(18) 0.0600(9) Uani 1 1 d .
H36 H 0.238744 0.134654 0.393868 0.072 Uiso 1 1 calc R
C37 C 0.32060(16) 0.2064(3) 0.45136(15) 0.0502(8) Uani 1 1 d .
H37 H 0.310612 0.275474 0.434910 0.060 Uiso 1 1 calc R

loop_
_atom_site_aniso_label
_atom_site_aniso_U_11
_atom_site_aniso_U_22
_atom_site_aniso_U_33
_atom_site_aniso_U_23
_atom_site_aniso_U_13
_atom_site_aniso_U_12
Pr1 0.02169(7) 0.02314(7) 0.03686(8) 0.00359(6) -0.00167(5) -0.00089(6)
O1 0.0723(14) 0.0250(11) 0.0720(14) -0.0041(10) 0.0311(12) -0.0043(10)
O2 0.0379(10) 0.0259(10) 0.0405(10) -0.0004(7) 0.0027(8) 0.0023(8)
O3 0.0855(19) 0.085(2) 0.092(2) 0.0004(17) 0.0493(16) -0.0178(15)
O4 0.0260(9) 0.0356(11) 0.0553(12) 0.0113(9) -0.0085(8) -0.0049(8)
O5 0.0290(9) 0.0356(11) 0.0539(12) 0.0130(9) -0.0126(8) -0.0028(8)
O6 0.0301(10) 0.0848(18) 0.0603(14) 0.0021(12) -0.0057(9) 0.0154(11)
O7 0.0333(10) 0.0470(13) 0.0439(11) 0.0025(9) -0.0060(8) -0.0057(8)
O8 0.0292(9) 0.0636(14) 0.0370(11) -0.0003(9) 0.0008(8) -0.0043(9)
O9 0.0645(15) 0.0479(14) 0.0607(15) 0.0012(10) -0.0194(11) 0.0016(11)
O1W 0.143(3) 0.0589(19) 0.102(2) 0.0065(16) 0.043(2) -0.0005(18)
O2W 0.0374(11) 0.093(2) 0.0674(16) -0.0153(13) 0.0005(11) -0.0032(12)
N1 0.0501(14) 0.0290(12) 0.0403(13) 0.0047(10) -0.0050(11) 0.0011(11)
N2 0.0310(11) 0.0349(14) 0.0494(14) -0.0001(10) -0.0024(10) -0.0062(10)
N3 0.0625(18) 0.066(2) 0.069(2) -0.0059(16) 0.0098(15) -0.0033(15)
C38 0.070(2) 0.080(3) 0.079(3) -0.020(2) 0.011(2) -0.011(2)
C39 0.063(2) 0.115(4) 0.072(3) -0.019(3) 0.003(2) 0.003(3)
C40 0.068(3) 0.116(4) 0.061(3) 0.006(3) 0.006(2) 0.022(3)
C41 0.065(2) 0.067(3) 0.074(3) 0.006(2) 0.008(2) 0.0143(19)
C42 0.0404(16) 0.055(2) 0.066(2) -0.0005(17) 0.0073(15) 0.0092(15)
C44 0.0496(18) 0.053(2) 0.077(2) 0.0032(18) -0.0202(17) 0.0017(16)
C43 0.0424(17) 0.050(2) 0.069(2) 0.0015(16) 0.0023(15) 0.0081(14)
N4 0.135(3) 0.047(2) 0.082(2) -0.0012(17) 0.020(2) 0.010(2)
C45 0.159(5) 0.044(3) 0.106(4) -0.008(2) 0.019(3) 0.013(3)
C46 0.086(3) 0.078(3) 0.084(3) -0.021(2) -0.010(2) 0.019(2)
C47 0.057(2) 0.080(3) 0.071(3) 0.000(2) -0.0236(19) 0.0082(19)
C1 0.0403(15) 0.0304(17) 0.0453(16) -0.0037(12) 0.0035(12) 0.0027(12)
C2 0.0525(18) 0.0432(18) 0.0516(18) 0.0022(14) 0.0159(14) 0.0132(14)
C3 0.0472(19) 0.112(3) 0.053(2) 0.013(2) 0.0089(16) 0.016(2)
C4 0.0463(17) 0.061(2) 0.0485(18) 0.0044(15) 0.0098(14) 0.0117(15)
C5 0.058(2) 0.069(3) 0.059(2) -0.0110(17) 0.0017(17) 0.0015(18)
C6 0.055(2) 0.063(3) 0.080(3) -0.0093(19) 0.0153(19) -0.0124(17)
C7 0.062(2) 0.047(2) 0.072(2) 0.0036(17) 0.0273(18) -0.0026(16)
C8 0.065(2) 0.057(2) 0.0517(19) -0.0100(16) 0.0157(16) -0.0045(17)
C9 0.0476(18) 0.063(2) 0.059(2) 0.0013(17) 0.0097(15) -0.0005(16)
C10 0.0248(12) 0.0370(16) 0.0394(15) 0.0074(12) -0.0065(10) 0.0011(11)
C11 0.0270(13) 0.0504(19) 0.0610(19) 0.0187(15) -0.0077(13) 0.0010(12)
C12 0.0276(14) 0.057(2) 0.088(2) 0.0223(18) -0.0099(15) -0.0013(14)
C13 0.0222(13) 0.0450(18) 0.068(2) 0.0096(14) -0.0068(13) -0.0035(12)
C14 0.0395(16) 0.063(2) 0.0521(19) 0.0146(15) -0.0091(14) -0.0050(15)
C15 0.0325(14) 0.061(2) 0.0525(19) 0.0037(15) 0.0033(13) 0.0007(14)
C16 0.0254(13) 0.0487(19) 0.0538(18) -0.0012(13) -0.0064(12) 0.0028(12)
C17 0.0347(15) 0.088(3) 0.0430(17) -0.0029(16) -0.0069(13) 0.0077(16)
C18 0.0286(14) 0.071(2) 0.059(2) -0.0013(16) 0.0022(13) 0.0057(14)
C19 0.0351(14) 0.0286(14) 0.0424(15) 0.0026(11) 0.0015(12) -0.0023(11)
C20 0.0498(17) 0.0468(19) 0.0411(16) -0.0049(13) 0.0061(13) 0.0022(14)
C21 0.0410(16) 0.063(2) 0.0454(17) 0.0113(15) 0.0125(13) 0.0029(15)
C22 0.0346(14) 0.0533(19) 0.0370(15) 0.0118(13) 0.0052(12) -0.0055(13)
C23 0.0578(19) 0.050(2) 0.0483(18) -0.0029(14) -0.0075(15) -0.0099(15)
C24 0.0476(17) 0.053(2) 0.0470(18) 0.0063(14) -0.0148(14) -0.0062(15)
C25 0.0451(16) 0.0451(19) 0.0458(17) 0.0072(14) -0.0044(13) -0.0073(14)
C26 0.064(2) 0.057(2) 0.056(2) -0.0016(16) -0.0240(17) -0.0078(17)
C27 0.0442(17) 0.069(2) 0.053(2) 0.0067(17) -0.0181(15) -0.0061(17)
C28 0.0621(19) 0.0339(16) 0.0520(18) 0.0035(13) -0.0143(15) -0.0002(14)
C29 0.066(2) 0.044(2) 0.056(2) 0.0108(15) -0.0089(16) 0.0134(16)
C30 0.074(2) 0.0345(19) 0.068(2) 0.0141(16) 0.0036(19) 0.0131(16)
C31 0.064(2) 0.0285(16) 0.0592(19) 0.0031(14) 0.0078(16) -0.0019(14)
C32 0.0451(15) 0.0241(14) 0.0422(15) 0.0022(12) 0.0104(12) -0.0027(12)
C33 0.0388(15) 0.0344(15) 0.0454(16) -0.0002(12) 0.0083(12) -0.0099(12)
C34 0.059(2) 0.042(2) 0.072(2) 0.0029(16) 0.0013(17) -0.0186(16)
C35 0.061(2) 0.061(3) 0.080(3) -0.009(2) -0.0014(19) -0.0340(19)
C36 0.0389(16) 0.067(3) 0.073(2) -0.0051(18) -0.0091(15) -0.0145(16)
C37 0.0355(15) 0.0468(19) 0.067(2) 0.0033(15) -0.0079(14) -0.0057(13)

loop_
_atom_type_symbol
_atom_type_description
_atom_type_scat_dispersion_real
_atom_type_scat_dispersion_imag
_atom_type_scat_source
C C 0.0033 0.0016 'International Tables Vol C Tables 4.2.6.8 and 6.1.1.4'
H H 0.0000 0.0000 'International Tables Vol C Tables 4.2.6.8 and 6.1.1.4'
N N 0.0061 0.0033 'International Tables Vol C Tables 4.2.6.8 and 6.1.1.4'
O O 0.0106 0.0060 'International Tables Vol C Tables 4.2.6.8 and 6.1.1.4'
Pr Pr -0.2180 2.8214 'International Tables Vol C Tables 4.2.6.8 and 6.1.1.4'

loop_
_geom_angle_atom_site_label_1
_geom_angle_atom_site_label_2
_geom_angle_atom_site_label_3
_geom_angle
_geom_angle_site_symmetry_1
_geom_angle_site_symmetry_3
O1 Pr1 Pr1 85.33(4) . 3_666
O1 Pr1 O2 49.90(6) . .
O1 Pr1 O7 144.17(7) . .
O1 Pr1 N1 75.07(7) . .
O1 Pr1 N2 69.73(7) . .
O1 Pr1 C1 24.66(6) . .
O1 Pr1 C19 152.42(7) . .
O2 Pr1 Pr1 38.68(4) 3_666 3_666
O2 Pr1 Pr1 35.61(4) . 3_666
O2 Pr1 O1 123.84(6) 3_666 .
O2 Pr1 O2 74.29(6) 3_666 .
O2 Pr1 O7 77.27(6) 3_666 .
O2 Pr1 O8 90.24(6) 3_666 .
O2 Pr1 N1 144.47(6) 3_666 .
O2 Pr1 N1 120.08(6) . .
O2 Pr1 N2 149.68(6) 3_666 .
O2 Pr1 N2 109.78(6) . .
O2 Pr1 C1 25.25(6) . .
O2 Pr1 C1 99.32(7) 3_666 .
O2 Pr1 C19 157.32(6) . .
O2 Pr1 C19 83.03(6) 3_666 .
O4 Pr1 Pr1 68.11(4) . 3_666
O4 Pr1 O1 80.23(7) . .
O4 Pr1 O2 75.18(6) . 3_666
O4 Pr1 O2 70.37(6) . .
O4 Pr1 O5 135.72(6) . 3_666
O4 Pr1 O7 78.25(6) . .
O4 Pr1 O8 129.06(6) . .
O4 Pr1 N1 79.84(7) . .
O4 Pr1 N2 135.03(7) . .
O4 Pr1 C1 73.42(7) . .
O4 Pr1 C19 103.63(7) . .
O5 Pr1 Pr1 67.75(4) 3_666 3_666
O5 Pr1 O1 92.97(7) 3_666 .
O5 Pr1 O2 72.04(6) 3_666 .
O5 Pr1 O2 72.84(6) 3_666 3_666
O5 Pr1 O7 122.29(6) 3_666 .
O5 Pr1 O8 80.94(6) 3_666 .
O5 Pr1 N1 140.76(7) 3_666 .
O5 Pr1 N2 79.89(6) 3_666 .
O5 Pr1 C1 82.41(7) 3_666 .
O5 Pr1 C19 102.01(7) 3_666 .
O7 Pr1 Pr1 112.19(4) . 3_666
O7 Pr1 O2 141.90(6) . .
O7 Pr1 N1 73.18(7) . .
O7 Pr1 N2 107.61(6) . .
O7 Pr1 C1 151.33(7) . .
O7 Pr1 C19 25.39(6) . .
O8 Pr1 Pr1 125.06(5) . 3_666
O8 Pr1 O1 142.08(6) . .
O8 Pr1 O2 151.76(6) . .
O8 Pr1 O7 50.83(6) . .
O8 Pr1 N1 86.21(7) . .
O8 Pr1 N2 72.36(6) . .
O8 Pr1 C1 157.41(7) . .
O8 Pr1 C19 25.44(6) . .
N1 Pr1 Pr1 144.85(5) . 3_666
N1 Pr1 N2 60.88(7) . .
N1 Pr1 C1 97.25(7) . .
N1 Pr1 C19 78.74(7) . .
N2 Pr1 Pr1 137.90(5) . 3_666
N2 Pr1 C1 89.78(7) . .
N2 Pr1 C19 90.07(7) . .
C1 Pr1 Pr1 60.71(5) . 3_666
C19 Pr1 Pr1 121.71(5) . 3_666
C19 Pr1 C1 175.48(7) . .
C1 O1 Pr1 96.88(17) . .
Pr1 O2 Pr1 105.71(6) 3_666 .
C1 O2 Pr1 92.62(16) . .
C1 O2 Pr1 160.10(17) . 3_666
C10 O4 Pr1 138.85(16) . .
C10 O5 Pr1 137.91(16) . 3_666
C19 O7 Pr1 94.28(16) . .
C19 O8 Pr1 94.94(15) . .
C28 N1 Pr1 118.77(19) . .
C28 N1 C32 117.8(2) . .
C32 N1 Pr1 123.17(18) . .
C33 N2 Pr1 122.17(17) . .
C37 N2 Pr1 119.39(19) . .
C37 N2 C33 118.4(2) . .
C42 N3 C38 117.2(3) . .
N3 C38 C39 124.2(4) . .
C38 C39 C40 118.6(4) . .
C39 C40 C41 118.5(4) . .
C42 C41 C40 118.9(4) . .
N3 C42 C41 122.5(3) . .
N3 C42 C43 116.2(3) . .
C41 C42 C43 121.2(3) . .
C43 C44 C47 121.2(4) . .
C44 C43 C42 123.1(3) . .
N4 C43 C42 115.7(3) . .
N4 C43 C44 121.2(3) . .
C43 N4 C45 116.0(4) . .
N4 C45 C46 125.9(4) . .
C47 C46 C45 117.3(4) . .
C46 C47 C44 118.3(4) . .
O1 C1 Pr1 58.46(14) . .
O1 C1 O2 120.6(2) . .
O1 C1 C2 120.4(2) . .
O2 C1 Pr1 62.12(13) . .
O2 C1 C2 119.0(2) . .
C2 C1 Pr1 176.4(2) . .
C3 C2 C1 110.9(3) . .
C2 C3 C4 115.2(3) . .
C5 C4 C3 119.6(3) . .
C5 C4 C9 117.8(3) . .
C9 C4 C3 122.6(3) . .
C6 C5 C4 121.8(3) . .
C7 C6 C5 120.0(3) . .
O3 C7 C8 122.5(3) . .
C6 C7 O3 117.6(3) . .
C6 C7 C8 119.9(3) . .
C7 C8 C9 119.7(3) . .
C4 C9 C8 120.8(3) . .
O4 C10 C11 116.3(2) . .
O5 C10 O4 125.1(2) . .
O5 C10 C11 118.5(2) . .
C12 C11 C10 116.0(2) . .
C11 C12 C13 113.5(3) . .
C14 C13 C12 122.0(3) . .
C14 C13 C18 117.0(3) . .
C18 C13 C12 121.0(3) . .
C13 C14 C15 122.4(3) . .
C16 C15 C14 119.1(3) . .
O6 C16 C15 123.0(3) . .
C17 C16 O6 117.9(3) . .
C17 C16 C15 119.1(3) . .
C16 C17 C18 120.6(3) . .
C13 C18 C17 121.7(3) . .
O7 C19 Pr1 60.33(14) . .
O7 C19 O8 119.9(2) . .
O7 C19 C20 120.6(2) . .
O8 C19 Pr1 59.62(13) . .
O8 C19 C20 119.5(2) . .
C20 C19 Pr1 178.18(19) . .
C19 C20 C21 113.4(2) . .
C22 C21 C20 114.3(2) . .
C23 C22 C21 122.6(3) . .
C27 C22 C21 121.0(3) . .
C27 C22 C23 116.4(3) . .
C24 C23 C22 122.2(3) . .
C25 C24 C23 120.3(3) . .
O9 C25 C24 123.0(3) . .
O9 C25 C26 118.5(3) . .
C24 C25 C26 118.5(3) . .
C27 C26 C25 120.3(3) . .
C26 C27 C22 122.3(3) . .
N1 C28 C29 123.4(3) . .
C30 C29 C28 118.1(3) . .
C29 C30 C31 119.5(3) . .
C32 C31 C30 119.8(3) . .
N1 C32 C31 121.4(3) . .
N1 C32 C33 116.1(2) . .
C31 C32 C33 122.6(3) . .
N2 C33 C32 117.3(2) . .
N2 C33 C34 120.6(3) . .
C34 C33 C32 122.1(3) . .
C35 C34 C33 119.5(3) . .
C36 C35 C34 119.7(3) . .
C35 C36 C37 118.2(3) . .
N2 C37 C36 123.6(3) . .

loop_
_geom_bond_atom_site_label_1
_geom_bond_atom_site_label_2
_geom_bond_distance
_geom_bond_site_symmetry_2
Pr1 Pr1 3.9982(3) 3_666
Pr1 O1 2.5183(18) .
Pr1 O2 2.4184(18) 3_666
Pr1 O2 2.5958(16) .
Pr1 O4 2.3779(16) .
Pr1 O5 2.3935(17) 3_666
Pr1 O7 2.5315(18) .
Pr1 O8 2.5157(17) .
Pr1 N1 2.619(2) .
Pr1 N2 2.642(2) .
Pr1 C1 2.933(3) .
Pr1 C19 2.905(3) .
O1 C1 1.233(3) .
O2 Pr1 2.4184(18) 3_666
O2 C1 1.253(3) .
O3 C7 1.363(4) .
O4 C10 1.246(3) .
O5 Pr1 2.3934(17) 3_666
O5 C10 1.243(3) .
O6 C16 1.357(3) .
O7 C19 1.249(3) .
O8 C19 1.253(3) .
O9 C25 1.349(4) .
N1 C28 1.327(3) .
N1 C32 1.340(3) .
N2 C33 1.329(3) .
N2 C37 1.321(3) .
N3 C38 1.322(4) .
N3 C42 1.319(4) .
C38 C39 1.343(5) .
C39 C40 1.358(6) .
C40 C41 1.371(5) .
C41 C42 1.365(5) .
C42 C43 1.479(5) .
C44 C43 1.351(4) .
C44 C47 1.366(5) .
C43 N4 1.319(4) .
N4 C45 1.328(5) .
C45 C46 1.348(6) .
C46 C47 1.338(5) .
C1 C2 1.485(4) .
C2 C3 1.472(4) .
C3 C4 1.505(4) .
C4 C5 1.363(5) .
C4 C9 1.365(4) .
C5 C6 1.359(5) .
C6 C7 1.346(5) .
C7 C8 1.365(5) .
C8 C9 1.378(4) .
C10 C11 1.496(3) .
C11 C12 1.472(4) .
C12 C13 1.499(4) .
C13 C14 1.357(4) .
C13 C18 1.359(4) .
C14 C15 1.381(4) .
C15 C16 1.363(4) .
C16 C17 1.355(4) .
C17 C18 1.369(4) .
C19 C20 1.487(4) .
C20 C21 1.512(4) .
C21 C22 1.491(4) .
C22 C23 1.372(4) .
C22 C27 1.366(4) .
C23 C24 1.367(4) .
C24 C25 1.362(4) .
C25 C26 1.373(4) .
C26 C27 1.361(5) .
C28 C29 1.361(4) .
C29 C30 1.354(4) .
C30 C31 1.359(4) .
C31 C32 1.358(4) .
C32 C33 1.464(4) .
C33 C34 1.380(4) .
C34 C35 1.359(5) .
C35 C36 1.348(5) .
C36 C37 1.359(4) .
